data_2236038
loop_
_publ_author_name
'Carre\~no, Alexander'
'Ladeira, Sonia'
'Castel, Annie'
'Vega, Andres'
'Chavez, Ivonne'

_publ_section_title
;
 (<i>E</i>)-2-{[(2-Aminopyridin-3-yl)imino]methyl}-4,6-di-<i>tert</i>-butylphenol
;
_journal_coeditor_code YK2062
_journal_issue 8
_journal_name_full 'Acta Crystallographica Section E'
_journal_page_first o2507
_journal_page_last o2508
_journal_paper_doi 10.1107/S1600536812032060
_journal_volume 68
_journal_year 2012
_chemical_formula_iupac 'C20 H27 N3 O'
_chemical_formula_moiety 'C20 H27 N3 O'
_chemical_formula_sum 'C20 H27 N3 O'
_chemical_formula_weight 325.45
_chemical_name_systematic
;
(<i>E</i>)-2-{[(2-Aminopyridin-3-yl)imino]methyl}-4,6-di-<i>tert</i>-
butylphenol
;
_space_group_IT_number 14
_symmetry_cell_setting monoclinic
_symmetry_space_group_name_Hall '-P 2ybc'
_symmetry_space_group_name_H-M 'P 1 21/c 1'
_atom_sites_solution_hydrogens geom
_atom_sites_solution_primary direct
_atom_sites_solution_secondary difmap
_cell_angle_alpha 90
_cell_angle_beta 101.268(4)
_cell_angle_gamma 90
_cell_formula_units_Z 4
_cell_length_a 16.8457(12)
_cell_length_b 10.6227(8)
_cell_length_c 10.4817(6)
_cell_measurement_reflns_used 4180
_cell_measurement_temperature 193(2)
_cell_measurement_theta_max 24.18
_cell_measurement_theta_min 2.28
_cell_volume 1839.5(2)
_computing_cell_refinement 'SAINT (Bruker, 2009)'
_computing_data_collection 'APEX2 (Bruker, 2009)'
_computing_data_reduction 'SAINT (Bruker, 2009)'
_computing_molecular_graphics 'ORTEP-3 for Windows (Farrugia, 1997)'
_computing_publication_material 'WinGX (Farrugia, 1999)'
_computing_structure_refinement 'SHELXL97 (Sheldrick, 2008)'
_computing_structure_solution 'SHELXS97 (Sheldrick, 2008)'
_diffrn_ambient_temperature 193(2)
_diffrn_measured_fraction_theta_full 0.994
_diffrn_measured_fraction_theta_max 0.994
_diffrn_measurement_device_type 'Bruker Kappa APEXII Quazar area-detector'
_diffrn_measurement_method '\f and \w scans'
_diffrn_radiation_monochromator 'multilayer optics'
_diffrn_radiation_source 'microfocus sealed tube'
_diffrn_radiation_type MoK\a
_diffrn_radiation_wavelength 0.71073
_diffrn_reflns_av_R_equivalents 0.0631
_diffrn_reflns_limit_h_max 22
_diffrn_reflns_limit_h_min -22
_diffrn_reflns_limit_k_max 14
_diffrn_reflns_limit_k_min -14
_diffrn_reflns_limit_l_max 13
_diffrn_reflns_limit_l_min -13
_diffrn_reflns_number 29076
_diffrn_reflns_theta_full 28.28
_diffrn_reflns_theta_max 28.28
_diffrn_reflns_theta_min 3.12
_exptl_absorpt_coefficient_mu 0.074
_exptl_absorpt_correction_T_max 0.9971
_exptl_absorpt_correction_T_min 0.9572
_exptl_absorpt_correction_type multi-scan
_exptl_absorpt_process_details '(SADABS; Bruker, 2009)'
_exptl_crystal_colour yellow
_exptl_crystal_density_diffrn 1.175
_exptl_crystal_density_method 'not measured'
_exptl_crystal_description needle
_exptl_crystal_F_000 704
_exptl_crystal_size_max 0.6
_exptl_crystal_size_mid 0.06
_exptl_crystal_size_min 0.04
_refine_diff_density_max 0.277
_refine_diff_density_min -0.261
_refine_ls_extinction_method none
_refine_ls_goodness_of_fit_ref 1.026
_refine_ls_hydrogen_treatment mixed
_refine_ls_matrix_type full
_refine_ls_number_parameters 230
_refine_ls_number_reflns 4532
_refine_ls_number_restraints 2
_refine_ls_restrained_S_all 1.026
_refine_ls_R_factor_all 0.0969
_refine_ls_R_factor_gt 0.054
_refine_ls_shift/su_max 0.001
_refine_ls_shift/su_mean 0
_refine_ls_structure_factor_coef Fsqd
_refine_ls_weighting_details 'calc w=1/[\s^2^(Fo^2^)+(0.0793P)^2^+0.3155P] where P=(Fo^2^+2Fc^2^)/3'
_refine_ls_weighting_scheme calc
_refine_ls_wR_factor_gt 0.1383
_refine_ls_wR_factor_ref 0.1598
_reflns_number_gt 2875
_reflns_number_total 4532
_reflns_threshold_expression I>2sigma(I)
_cod_data_source_file yk2062.cif
_cod_data_source_block I
_cod_original_sg_symbol_H-M 'P 21/c'
_cod_database_code 2236038
_cod_database_fobs_code 2236038

loop_
_symmetry_equiv_pos_as_xyz
'x, y, z'
'-x, y+1/2, -z+1/2'
'-x, -y, -z'
'x, -y-1/2, z-1/2'

loop_
_atom_site_type_symbol
_atom_site_label
_atom_site_fract_x
_atom_site_fract_y
_atom_site_fract_z
_atom_site_U_iso_or_equiv
_atom_site_adp_type
_atom_site_calc_flag
_atom_site_refinement_flags
_atom_site_occupancy
_atom_site_symmetry_multiplicity
C C1 0.33157(10) 0.86007(16) 0.29538(16) 0.0257(4) Uani d . 1 1
H H1 0.3674 0.8829 0.3736 0.031 Uiso calc R 1 1
C C2 0.28038(10) 0.95302(16) 0.23052(16) 0.0249(4) Uani d . 1 1
C C3 0.22810(10) 0.91744(16) 0.11465(16) 0.0257(4) Uani d . 1 1
C C4 0.22863(10) 0.79318(16) 0.06788(16) 0.0245(4) Uani d . 1 1
C C5 0.28054(10) 0.70461(16) 0.13891(17) 0.0266(4) Uani d . 1 1
H H5 0.2794 0.6204 0.108 0.032 Uiso calc R 1 1
C C6 0.33349(10) 0.73537(16) 0.25259(16) 0.0253(4) Uani d . 1 1
C C7 0.28219(12) 1.08949(17) 0.28088(17) 0.0320(4) Uani d . 1 1
C C8 0.34609(13) 1.10793(19) 0.40455(18) 0.0390(5) Uani d . 1 1
H H8A 0.3332 1.0544 0.4739 0.058 Uiso calc R 1 1
H H8B 0.3467 1.1963 0.4315 0.058 Uiso calc R 1 1
H H8C 0.3994 1.0849 0.3876 0.058 Uiso calc R 1 1
C C9 0.19959(13) 1.1247(2) 0.3122(2) 0.0461(5) Uani d . 1 1
H H9A 0.157 1.1094 0.2357 0.069 Uiso calc R 1 1
H H9B 0.1997 1.2139 0.336 0.069 Uiso calc R 1 1
H H9C 0.1894 1.0733 0.385 0.069 Uiso calc R 1 1
C C10 0.30327(16) 1.17916(19) 0.1770(2) 0.0478(6) Uani d . 1 1
H H10A 0.355 1.154 0.1554 0.072 Uiso calc R 1 1
H H10B 0.3075 1.2654 0.2109 0.072 Uiso calc R 1 1
H H10C 0.2607 1.1752 0.0987 0.072 Uiso calc R 1 1
C C11 0.39232(11) 0.63577(17) 0.32438(16) 0.0304(4) Uani d . 1 1
C C12 0.43933(14) 0.6829(2) 0.4540(2) 0.0479(6) Uani d . 1 1
H H12A 0.4739 0.6152 0.4976 0.072 Uiso calc R 1 1
H H12B 0.4014 0.7094 0.5088 0.072 Uiso calc R 1 1
H H12C 0.4731 0.7546 0.4394 0.072 Uiso calc R 1 1
C C13 0.34424(14) 0.5187(2) 0.3506(2) 0.0473(6) Uani d . 1 1
H H13A 0.3133 0.4864 0.2681 0.071 Uiso calc R 1 1
H H13B 0.307 0.5414 0.408 0.071 Uiso calc R 1 1
H H13C 0.3818 0.4537 0.3923 0.071 Uiso calc R 1 1
C C14 0.45191(13) 0.5987(2) 0.2383(2) 0.0484(6) Uani d . 1 1
H H14A 0.422 0.5655 0.1555 0.073 Uiso calc R 1 1
H H14B 0.4889 0.534 0.2823 0.073 Uiso calc R 1 1
H H14C 0.4831 0.6728 0.2218 0.073 Uiso calc R 1 1
C C15 0.17797(10) 0.75478(17) -0.05444(16) 0.0275(4) Uani d . 1 1
H H15 0.1788 0.6688 -0.079 0.033 Uiso calc R 1 1
C C16 0.05978(11) 0.86736(18) -0.35148(17) 0.0299(4) Uani d . 1 1
C C17 0.08167(10) 0.78338(17) -0.24490(16) 0.0281(4) Uani d . 1 1
C C18 0.04954(11) 0.66344(19) -0.25690(18) 0.0335(4) Uani d . 1 1
H H18 0.0632 0.605 -0.1874 0.04 Uiso calc R 1 1
C C19 -0.00259(12) 0.6285(2) -0.37037(18) 0.0383(5) Uani d . 1 1
H H19 -0.0231 0.5451 -0.3819 0.046 Uiso calc R 1 1
C C20 -0.02377(12) 0.7174(2) -0.46567(18) 0.0397(5) Uani d . 1 1
H H20 -0.0615 0.6942 -0.5417 0.048 Uiso calc R 1 1
N N1 0.13236(9) 0.83038(15) -0.13087(14) 0.0289(4) Uani d . 1 1
N N2 0.00551(10) 0.83493(16) -0.45811(14) 0.0355(4) Uani d . 1 1
N N3 0.09503(10) 0.98206(16) -0.35261(16) 0.0369(4) Uani d D 1 1
H H103 0.1261(11) 1.010(2) -0.2805(14) 0.044 Uiso d D 1 1
H H203 0.0683(12) 1.0386(16) -0.4065(17) 0.044 Uiso d D 1 1
O O1 0.17780(8) 1.00391(12) 0.04615(12) 0.0353(3) Uani d . 1 1
H H1A 0.1527 0.9712 -0.023 0.053 Uiso calc R 1 1

loop_
_atom_site_aniso_label
_atom_site_aniso_U_11
_atom_site_aniso_U_22
_atom_site_aniso_U_33
_atom_site_aniso_U_12
_atom_site_aniso_U_13
_atom_site_aniso_U_23
C1 0.0288(9) 0.0250(9) 0.0211(8) -0.0005(7) -0.0006(7) -0.0018(7)
C2 0.0281(9) 0.0224(9) 0.0234(8) 0.0010(7) 0.0029(7) -0.0004(7)
C3 0.0268(9) 0.0238(9) 0.0245(8) 0.0038(7) 0.0001(7) 0.0028(7)
C4 0.0253(9) 0.0225(9) 0.0241(8) -0.0017(7) 0.0006(7) -0.0012(6)
C5 0.0296(9) 0.0212(9) 0.0275(9) 0.0013(7) 0.0025(7) -0.0020(7)
C6 0.0266(9) 0.0246(9) 0.0236(8) 0.0027(7) 0.0025(7) 0.0023(7)
C7 0.0436(11) 0.0215(9) 0.0292(9) 0.0018(8) 0.0025(8) -0.0033(7)
C8 0.0523(12) 0.0277(10) 0.0331(10) -0.0017(9) -0.0009(9) -0.0065(8)
C9 0.0538(13) 0.0368(12) 0.0456(12) 0.0138(10) 0.0043(10) -0.0092(9)
C10 0.0753(16) 0.0253(10) 0.0383(11) -0.0091(11) 0.0004(11) 0.0029(9)
C11 0.0374(10) 0.0268(9) 0.0243(9) 0.0097(8) -0.0007(7) 0.0006(7)
C12 0.0552(13) 0.0433(13) 0.0358(11) 0.0196(11) -0.0141(10) -0.0033(9)
C13 0.0563(14) 0.0303(11) 0.0533(13) 0.0066(10) 0.0060(11) 0.0123(10)
C14 0.0483(13) 0.0567(14) 0.0394(12) 0.0260(11) 0.0067(10) 0.0056(10)
C15 0.0271(9) 0.0266(9) 0.0272(9) -0.0002(7) 0.0016(7) -0.0039(7)
C16 0.0288(9) 0.0342(10) 0.0254(9) 0.0033(8) 0.0024(7) -0.0034(7)
C17 0.0246(9) 0.0348(10) 0.0229(9) 0.0011(8) 0.0002(7) -0.0038(7)
C18 0.0319(10) 0.0374(11) 0.0296(9) -0.0020(8) 0.0020(8) 0.0001(8)
C19 0.0386(11) 0.0407(12) 0.0334(10) -0.0104(9) 0.0014(8) -0.0041(9)
C20 0.0397(11) 0.0483(13) 0.0270(10) -0.0079(10) -0.0037(8) -0.0072(9)
N1 0.0273(8) 0.0332(9) 0.0234(7) 0.0003(6) -0.0016(6) -0.0025(6)
N2 0.0363(9) 0.0400(10) 0.0263(8) -0.0014(7) -0.0035(7) -0.0021(7)
N3 0.0436(10) 0.0318(9) 0.0298(9) 0.0002(8) -0.0063(7) 0.0015(7)
O1 0.0397(8) 0.0274(7) 0.0321(7) 0.0098(6) -0.0093(6) -0.0004(5)

loop_
_atom_type_symbol
_atom_type_description
_atom_type_scat_dispersion_real
_atom_type_scat_dispersion_imag
_atom_type_scat_source
C C 0.0033 0.0016 'International Tables Vol C Tables 4.2.6.8 and 6.1.1.4'
H H 0 0 'International Tables Vol C Tables 4.2.6.8 and 6.1.1.4'
N N 0.0061 0.0033 'International Tables Vol C Tables 4.2.6.8 and 6.1.1.4'
O O 0.0106 0.006 'International Tables Vol C Tables 4.2.6.8 and 6.1.1.4'

loop_
_geom_angle_atom_site_label_1
_geom_angle_atom_site_label_2
_geom_angle_atom_site_label_3
_geom_angle
C2 C1 C6 124.28(15)
C2 C1 H1 117.9
C6 C1 H1 117.9
C1 C2 C3 116.96(15)
C1 C2 C7 121.96(15)
C3 C2 C7 121.07(15)
O1 C3 C2 119.77(15)
O1 C3 C4 119.75(15)
C2 C3 C4 120.47(15)
C5 C4 C3 119.45(15)
C5 C4 C15 118.68(15)
C3 C4 C15 121.84(15)
C6 C5 C4 122.16(16)
C6 C5 H5 118.9
C4 C5 H5 118.9
C5 C6 C1 116.65(15)
C5 C6 C11 120.27(15)
C1 C6 C11 123.06(15)
C8 C7 C9 107.74(16)
C8 C7 C10 107.40(17)
C9 C7 C10 110.13(17)
C8 C7 C2 112.01(15)
C9 C7 C2 110.13(16)
C10 C7 C2 109.38(15)
C7 C8 H8A 109.5
C7 C8 H8B 109.5
H8A C8 H8B 109.5
C7 C8 H8C 109.5
H8A C8 H8C 109.5
H8B C8 H8C 109.5
C7 C9 H9A 109.5
C7 C9 H9B 109.5
H9A C9 H9B 109.5
C7 C9 H9C 109.5
H9A C9 H9C 109.5
H9B C9 H9C 109.5
C7 C10 H10A 109.5
C7 C10 H10B 109.5
H10A C10 H10B 109.5
C7 C10 H10C 109.5
H10A C10 H10C 109.5
H10B C10 H10C 109.5
C12 C11 C14 109.03(17)
C12 C11 C13 107.93(17)
C14 C11 C13 109.08(17)
C12 C11 C6 112.56(15)
C14 C11 C6 108.83(15)
C13 C11 C6 109.36(15)
C11 C12 H12A 109.5
C11 C12 H12B 109.5
H12A C12 H12B 109.5
C11 C12 H12C 109.5
H12A C12 H12C 109.5
H12B C12 H12C 109.5
C11 C13 H13A 109.5
C11 C13 H13B 109.5
H13A C13 H13B 109.5
C11 C13 H13C 109.5
H13A C13 H13C 109.5
H13B C13 H13C 109.5
C11 C14 H14A 109.5
C11 C14 H14B 109.5
H14A C14 H14B 109.5
C11 C14 H14C 109.5
H14A C14 H14C 109.5
H14B C14 H14C 109.5
N1 C15 C4 123.62(16)
N1 C15 H15 118.2
C4 C15 H15 118.2
N2 C16 N3 116.81(16)
N2 C16 C17 121.54(17)
N3 C16 C17 121.60(16)
C18 C17 N1 124.26(16)
C18 C17 C16 118.10(16)
N1 C17 C16 117.58(16)
C17 C18 C19 119.84(18)
C17 C18 H18 120.1
C19 C18 H18 120.1
C20 C19 C18 118.20(19)
C20 C19 H19 120.9
C18 C19 H19 120.9
N2 C20 C19 123.99(17)
N2 C20 H20 118
C19 C20 H20 118
C15 N1 C17 119.76(16)
C20 N2 C16 118.12(17)
C16 N3 H103 118.8(14)
C16 N3 H203 116.5(14)
H103 N3 H203 118(2)
C3 O1 H1A 109.5

loop_
_geom_bond_atom_site_label_1
_geom_bond_atom_site_label_2
_geom_bond_distance
C1 C2 1.397(2)
C1 C6 1.401(2)
C1 H1 0.95
C2 C3 1.406(2)
C2 C7 1.541(2)
C3 O1 1.356(2)
C3 C4 1.409(2)
C4 C5 1.396(2)
C4 C15 1.453(2)
C5 C6 1.381(2)
C5 H5 0.95
C6 C11 1.541(2)
C7 C8 1.527(2)
C7 C9 1.537(3)
C7 C10 1.539(3)
C8 H8A 0.98
C8 H8B 0.98
C8 H8C 0.98
C9 H9A 0.98
C9 H9B 0.98
C9 H9C 0.98
C10 H10A 0.98
C10 H10B 0.98
C10 H10C 0.98
C11 C12 1.518(3)
C11 C14 1.527(3)
C11 C13 1.538(3)
C12 H12A 0.98
C12 H12B 0.98
C12 H12C 0.98
C13 H13A 0.98
C13 H13B 0.98
C13 H13C 0.98
C14 H14A 0.98
C14 H14B 0.98
C14 H14C 0.98
C15 N1 1.279(2)
C15 H15 0.95
C16 N2 1.343(2)
C16 N3 1.357(3)
C16 C17 1.421(2)
C17 C18 1.380(3)
C17 N1 1.417(2)
C18 C19 1.384(3)
C18 H18 0.95
C19 C20 1.370(3)
C19 H19 0.95
C20 N2 1.339(3)
C20 H20 0.95
N3 H103 0.882(9)
N3 H203 0.885(9)
O1 H1A 0.84

loop_
_geom_hbond_atom_site_label_D
_geom_hbond_atom_site_label_H
_geom_hbond_atom_site_label_A
_geom_hbond_site_symmetry_A
_geom_hbond_distance_DH
_geom_hbond_distance_HA
_geom_hbond_distance_DA
_geom_hbond_angle_DHA
O1 H1A N1 . 0.84 1.87 2.6214(19) 149
N3 H203 N2 3_574 0.885(9) 2.162(10) 3.045(2) 175(2)

loop_
_cod_related_entry_id
_cod_related_entry_database
_cod_related_entry_code
1 ChemSpider 30658015
